data_1556948
loop_
_publ_author_name
'Aldrich, Kelly E.'
'Kansal, Dhwani'
'Odom, Aaron L.'

_publ_section_title
;
 Catalyst design insights from modelling a titanium-catalyzed
 multicomponent reaction.
;
_journal_issue 0
_journal_name_full 'Faraday discussions'
_journal_page_first 208
_journal_page_last 230
_journal_paper_doi 10.1039/c9fd00033j
_journal_volume 220
_journal_year 2019
_chemical_formula_moiety 'C29 H44 O4 Ti, C H Cl3'
_chemical_formula_sum 'C30 H45 Cl3 O4 Ti'
_chemical_formula_weight 623.91
_space_group_crystal_system triclinic
_space_group_IT_number 2
_space_group_name_Hall '-P 1'
_space_group_name_H-M_alt 'P -1'
_atom_sites_solution_hydrogens geom
_atom_sites_solution_primary dual
_audit_creation_date 2019-03-25
_audit_creation_method
;
Olex2 1.2
(compiled 2018.05.29 svn.r3508 for OlexSys, GUI svn.r5506)
;
_audit_update_record
;
2019-03-27 deposited with the CCDC.	2019-05-07 downloaded from the CCDC.
;
_cell_angle_alpha 67.6580(10)
_cell_angle_beta 80.5460(10)
_cell_angle_gamma 66.6990(10)
_cell_formula_units_Z 2
_cell_length_a 11.57250(10)
_cell_length_b 12.38990(10)
_cell_length_c 13.0612(2)
_cell_measurement_reflns_used 5635
_cell_measurement_temperature 173(2)
_cell_measurement_theta_max 68.02
_cell_measurement_theta_min 3.66
_cell_volume 1590.67(3)
_computing_cell_refinement 'SAINT v8.34A (Bruker, 2013)'
_computing_data_collection 'COSMO (BRUKER, V1.61, 2009)'
_computing_data_reduction 'SAINT v8.34A (Bruker, 2013)'
_computing_molecular_graphics 'Olex2 (Dolomanov et al., 2009)'
_computing_publication_material 'Olex2 (Dolomanov et al., 2009)'
_computing_structure_refinement 'ShelXL (Sheldrick, 2015)'
_computing_structure_solution 'ShelXT (Sheldrick, 2015)'
_diffrn_ambient_temperature 173.01
_diffrn_detector_area_resol_mean 8.36
_diffrn_measured_fraction_theta_full 0.972
_diffrn_measured_fraction_theta_max 0.970
_diffrn_measurement_device_type 'Bruker APEX-II CCD'
_diffrn_measurement_method '\f and \w scans'
_diffrn_radiation_monochromator graphite
_diffrn_radiation_type CuK\a
_diffrn_radiation_wavelength 1.54178
_diffrn_reflns_av_R_equivalents 0.0697
_diffrn_reflns_av_unetI/netI 0.0519
_diffrn_reflns_Laue_measured_fraction_full 0.972
_diffrn_reflns_Laue_measured_fraction_max 0.970
_diffrn_reflns_limit_h_max 13
_diffrn_reflns_limit_h_min -13
_diffrn_reflns_limit_k_max 14
_diffrn_reflns_limit_k_min -14
_diffrn_reflns_limit_l_max 15
_diffrn_reflns_limit_l_min -13
_diffrn_reflns_number 20754
_diffrn_reflns_point_group_measured_fraction_full 0.972
_diffrn_reflns_point_group_measured_fraction_max 0.970
_diffrn_reflns_theta_full 67.679
_diffrn_reflns_theta_max 68.176
_diffrn_reflns_theta_min 3.659
_diffrn_source 'sealed tube'
_diffrn_standards_number 0
_exptl_absorpt_coefficient_mu 4.849
_exptl_absorpt_correction_T_max 0.7531
_exptl_absorpt_correction_T_min 0.5915
_exptl_absorpt_correction_type multi-scan
_exptl_absorpt_process_details
'SADABS-2012/1 (Bruker,2012) was used for absorption correction. wR2(int) was 0.0790 before and 0.0592 after correction. The Ratio of minimum to maximum transmission is 0.7854. The \l/2 correction factor is 0.0015.'
_exptl_crystal_colour orange
_exptl_crystal_colour_primary orange
_exptl_crystal_density_diffrn 1.303
_exptl_crystal_description block
_exptl_crystal_F_000 660
_exptl_crystal_size_max 0.21
_exptl_crystal_size_mid 0.141
_exptl_crystal_size_min 0.107
_refine_diff_density_max 0.413
_refine_diff_density_min -0.538
_refine_diff_density_rms 0.084
_refine_ls_extinction_method none
_refine_ls_goodness_of_fit_ref 1.065
_refine_ls_hydrogen_treatment constr
_refine_ls_matrix_type full
_refine_ls_number_parameters 367
_refine_ls_number_reflns 5629
_refine_ls_number_restraints 6
_refine_ls_restrained_S_all 1.065
_refine_ls_R_factor_all 0.0738
_refine_ls_R_factor_gt 0.0509
_refine_ls_shift/su_max 0.000
_refine_ls_shift/su_mean 0.000
_refine_ls_structure_factor_coef Fsqd
_refine_ls_weighting_details 'w=1/[\s^2^(Fo^2^)+(0.0844P)^2^+0.1693P] where P=(Fo^2^+2Fc^2^)/3'
_refine_ls_weighting_scheme calc
_refine_ls_wR_factor_gt 0.1339
_refine_ls_wR_factor_ref 0.1479
_reflns_Friedel_coverage 0.000
_reflns_number_gt 4246
_reflns_number_total 5629
_reflns_threshold_expression 'I > 2\s(I)'
_cod_data_source_file c9fd00033j2.cif
_cod_data_source_block rjs
_cod_database_code 1556948
_shelxl_version_number 2013-3
_shelx_space_group_comment
;
The symmetry employed for this shelxl refinement is uniquely defined
by the following loop, which should always be used as a source of
symmetry information in preference to the above space-group names.
They are only intended as comments.
;
_shelx_estimated_absorpt_t_max 0.625
_shelx_estimated_absorpt_t_min 0.429
_olex2_refinement_description
;
1. Fixed Uiso
 At 1.2 times of:
  All C(H) groups, All C(H,H) groups
 At 1.5 times of:
  All C(H,H,H) groups
2. Restrained distances
 C1-C2 \\sim C011-C010 \\sim C1-C0 \\sim C012-C011
 with sigma of 0.02
3. Uiso/Uaniso restraints and constraints
Uanis(C012) = Uanis(C0)
Uanis(C010) = Uanis(C2)
Uanis(C011) = Uanis(C1)
4. Others
 Sof(C1)=Sof(H1)=Sof(C0)=Sof(H0A)=Sof(H0B)=Sof(H0C)=Sof(C2)=Sof(H2A)=Sof(H2B)=
 Sof(H2C)=1-FVAR(1)
 Sof(C010)=Sof(H01A)=Sof(H01B)=Sof(H01C)=Sof(C011)=Sof(H011)=Sof(C012)=
 Sof(H01D)=Sof(H01E)=Sof(H01F)=FVAR(1)
5.a Ternary CH refined with riding coordinates:
 C00O(H00O), C00Z(H2AA), C011(H011), C1(H1)
5.b Secondary CH2 refined with riding coordinates:
 C00J(H00A,H00C)
5.c Aromatic/amide H refined with riding coordinates:
 C00B(H00B), C00E(H00E), C00G(H00G), C00N(H00N)
5.d Idealised Me refined as rotating group:
 C00P(H00D,H00F,H00H), C00Q(H00I,H00J,H00K), C00R(H00L,H00M,H00P), C00S(H00Q,
 H00R,H00S), C00T(H00T,H00U,H00V), C00U(H00W,H00X,H00Y), C00V(H00Z,H,HA),
 C00W(H00,HB,HC), C00X(H0AA,HD,HE), C00Y(H1AA,HF,HG), C010(H01A,H01B,H01C),
 C012(H01D,H01E,H01F), C0(H0A,H0B,H0C), C2(H2A,H2B,H2C)
;
_olex2_diffrn_ambient_temperature_device 'Oxford Cryosystems'
_olex2_submission_special_instructions 'No special instructions were received'

loop_
_space_group_symop_operation_xyz
'x, y, z'
'-x, -y, -z'

loop_
_atom_site_label
_atom_site_type_symbol
_atom_site_fract_x
_atom_site_fract_y
_atom_site_fract_z
_atom_site_U_iso_or_equiv
_atom_site_adp_type
_atom_site_occupancy
_atom_site_site_symmetry_order
_atom_site_calc_flag
_atom_site_refinement_flags_posn
_atom_site_refinement_flags_occupancy
_atom_site_disorder_assembly
_atom_site_disorder_group
Ti01 Ti 0.48603(5) 0.52752(5) 0.36858(4) 0.02139(16) Uani 1 1 d . . . .
Cl02 Cl 0.75666(11) 0.88916(12) 0.34815(9) 0.0608(3) Uani 1 1 d . . . .
Cl03 Cl 0.85929(14) 0.97491(12) 0.47651(11) 0.0732(4) Uani 1 1 d . . . .
Cl04 Cl 0.87203(12) 0.72048(12) 0.55727(13) 0.0832(5) Uani 1 1 d . . . .
O005 O 0.38920(18) 0.53055(18) 0.51227(16) 0.0234(4) Uani 1 1 d . . . .
O006 O 0.34229(19) 0.64371(19) 0.29085(17) 0.0262(5) Uani 1 1 d . . . .
O007 O 0.5850(2) 0.59799(19) 0.25954(17) 0.0274(5) Uani 1 1 d . . . .
O008 O 0.5020(2) 0.38784(19) 0.35257(19) 0.0316(5) Uani 1 1 d . . . .
C009 C 0.2639(3) 0.7649(3) 0.2650(2) 0.0232(6) Uani 1 1 d . . . .
C00A C 0.5286(3) 0.8136(3) 0.2342(2) 0.0245(6) Uani 1 1 d . . . .
C00B C 0.6803(3) 0.8406(3) 0.0460(3) 0.0271(7) Uani 1 1 d . . . .
H00B H 0.7297 0.8515 -0.0202 0.033 Uiso 1 1 calc R . . .
C00C C 0.1472(3) 0.8047(3) 0.2155(2) 0.0253(6) Uani 1 1 d . . . .
C00D C 0.6287(3) 0.9386(3) 0.0860(3) 0.0276(7) Uani 1 1 d . . . .
C00E C 0.5492(3) 0.9247(3) 0.1784(2) 0.0260(6) Uani 1 1 d . . . .
H00E H 0.5079 0.9932 0.2039 0.031 Uiso 1 1 calc R . . .
C00F C 0.3005(3) 0.8485(3) 0.2882(2) 0.0246(6) Uani 1 1 d . . . .
C00G C 0.2154(3) 0.9716(3) 0.2687(3) 0.0282(7) Uani 1 1 d . . . .
H00G H 0.2394 1.0286 0.2844 0.034 Uiso 1 1 calc R . . .
C00H C 0.1138(3) 0.7190(3) 0.1760(3) 0.0296(7) Uani 1 1 d . . . .
C00I C 0.5911(3) 0.7117(3) 0.1975(2) 0.0251(6) Uani 1 1 d . . . .
C00J C 0.4324(3) 0.8097(3) 0.3281(2) 0.0258(6) Uani 1 1 d . . . .
H00A H 0.4314 0.8664 0.3653 0.031 Uiso 1 1 calc R . . .
H00C H 0.4575 0.7236 0.3832 0.031 Uiso 1 1 calc R . . .
C00K C 0.6633(3) 0.7265(3) 0.0980(3) 0.0265(7) Uani 1 1 d . . . .
C00L C 0.7145(3) 0.6242(3) 0.0445(3) 0.0317(7) Uani 1 1 d . . . .
C00M C 0.0969(3) 1.0123(3) 0.2270(3) 0.0306(7) Uani 1 1 d . . . .
C00N C 0.0664(3) 0.9293(3) 0.1987(3) 0.0299(7) Uani 1 1 d . . . .
H00N H -0.0131 0.9583 0.1665 0.036 Uiso 1 1 calc R . . .
C00O C 0.2524(3) 0.5759(3) 0.5232(3) 0.0292(7) Uani 1 1 d . . . .
H00O H 0.2184 0.6168 0.4465 0.035 Uiso 1 1 calc R . . .
C00P C 0.2070(3) 0.4677(3) 0.5816(3) 0.0377(8) Uani 1 1 d . . . .
H00D H 0.2532 0.3999 0.5524 0.057 Uiso 1 1 calc GR . . .
H00F H 0.1168 0.4964 0.5691 0.057 Uiso 1 1 calc GR . . .
H00H H 0.2216 0.4370 0.6612 0.057 Uiso 1 1 calc GR . . .
C00Q C 0.6570(3) 1.0567(3) 0.0300(3) 0.0343(8) Uani 1 1 d . . . .
H00I H 0.6844 1.0770 0.0852 0.052 Uiso 1 1 calc GR . . .
H00J H 0.5810 1.1258 -0.0059 0.052 Uiso 1 1 calc GR . . .
H00K H 0.7239 1.0441 -0.0258 0.052 Uiso 1 1 calc GR . . .
C00R C 0.2081(3) 0.6766(3) 0.5745(3) 0.0376(8) Uani 1 1 d . . . .
H00L H 0.2445 0.6415 0.6481 0.056 Uiso 1 1 calc GR . . .
H00M H 0.1161 0.7075 0.5813 0.056 Uiso 1 1 calc GR . . .
H00P H 0.2351 0.7459 0.5275 0.056 Uiso 1 1 calc GR . . .
C00S C 0.2128(3) 0.6786(3) 0.0914(3) 0.0373(8) Uani 1 1 d . . . .
H00Q H 0.2149 0.7529 0.0284 0.056 Uiso 1 1 calc GR . . .
H00R H 0.1913 0.6244 0.0654 0.056 Uiso 1 1 calc GR . . .
H00S H 0.2955 0.6326 0.1259 0.056 Uiso 1 1 calc GR . . .
C00T C -0.0139(3) 0.7863(4) 0.1182(3) 0.0440(9) Uani 1 1 d . . . .
H00T H -0.0806 0.8109 0.1708 0.066 Uiso 1 1 calc GR . . .
H00U H -0.0300 0.7298 0.0913 0.066 Uiso 1 1 calc GR . . .
H00V H -0.0126 0.8612 0.0555 0.066 Uiso 1 1 calc GR . . .
C00U C 0.0038(3) 1.1443(3) 0.2097(3) 0.0426(9) Uani 1 1 d . . . .
H00W H 0.0334 1.1836 0.2472 0.064 Uiso 1 1 calc GR . . .
H00X H -0.0785 1.1415 0.2405 0.064 Uiso 1 1 calc GR . . .
H00Y H -0.0036 1.1932 0.1303 0.064 Uiso 1 1 calc GR . . .
C00V C 0.8185(4) 0.5084(3) 0.1154(3) 0.0449(9) Uani 1 1 d . . . .
H00Z H 0.8899 0.5310 0.1180 0.067 Uiso 1 1 calc GR . . .
H H 0.8463 0.4427 0.0828 0.067 Uiso 1 1 calc GR . . .
HA H 0.7859 0.4776 0.1906 0.067 Uiso 1 1 calc GR . . .
C00W C 0.1061(4) 0.6020(3) 0.2728(3) 0.0418(9) Uani 1 1 d . . . .
H00 H 0.1889 0.5513 0.3067 0.063 Uiso 1 1 calc GR . . .
HB H 0.0797 0.5522 0.2450 0.063 Uiso 1 1 calc GR . . .
HC H 0.0448 0.6281 0.3283 0.063 Uiso 1 1 calc GR . . .
C00X C 0.6047(4) 0.5901(4) 0.0307(3) 0.0418(9) Uani 1 1 d . . . .
H0AA H 0.5656 0.5608 0.1031 0.063 Uiso 1 1 calc GR . . .
HD H 0.6368 0.5236 -0.0013 0.063 Uiso 1 1 calc GR . . .
HE H 0.5421 0.6643 -0.0186 0.063 Uiso 1 1 calc GR . . .
C00Y C 0.7713(4) 0.6696(4) -0.0713(3) 0.0533(11) Uani 1 1 d . . . .
H1AA H 0.7066 0.7426 -0.1195 0.080 Uiso 1 1 calc GR . . .
HF H 0.8022 0.6022 -0.1022 0.080 Uiso 1 1 calc GR . . .
HG H 0.8412 0.6929 -0.0661 0.080 Uiso 1 1 calc GR . . .
C00Z C 0.8735(4) 0.8505(4) 0.4395(3) 0.0459(9) Uani 1 1 d . . . .
H2AA H 0.9568 0.8258 0.4010 0.055 Uiso 1 1 calc R . . .
C010 C 0.6087(16) 0.2714(13) 0.2354(10) 0.059(3) Uani 0.771(7) 1 d D P A 1
H01A H 0.6180 0.3472 0.1795 0.088 Uiso 0.771(7) 1 calc GR P A 1
H01B H 0.6039 0.2175 0.1987 0.088 Uiso 0.771(7) 1 calc GR P A 1
H01C H 0.6813 0.2261 0.2843 0.088 Uiso 0.771(7) 1 calc GR P A 1
C011 C 0.4891(5) 0.3076(5) 0.3031(4) 0.0483(14) Uani 0.771(7) 1 d D P A 1
H011 H 0.4138 0.3526 0.2546 0.058 Uiso 0.771(7) 1 calc R P A 1
C012 C 0.4746(8) 0.1924(6) 0.3994(7) 0.066(2) Uani 0.771(7) 1 d D P A 1
H01D H 0.5523 0.1450 0.4420 0.098 Uiso 0.771(7) 1 calc GR P A 1
H01E H 0.4579 0.1387 0.3693 0.098 Uiso 0.771(7) 1 calc GR P A 1
H01F H 0.4043 0.2209 0.4479 0.098 Uiso 0.771(7) 1 calc GR P A 1
C1 C 0.5507(17) 0.2648(17) 0.3479(17) 0.0483(14) Uani 0.229(7) 1 d D P A 2
H1 H 0.6094 0.2017 0.4095 0.058 Uiso 0.229(7) 1 calc R P A 2
C0 C 0.432(2) 0.237(3) 0.349(3) 0.066(2) Uani 0.229(7) 1 d D P A 2
H0A H 0.4304 0.1662 0.4165 0.098 Uiso 0.229(7) 1 calc GR P A 2
H0B H 0.4323 0.2165 0.2840 0.098 Uiso 0.229(7) 1 calc GR P A 2
H0C H 0.3569 0.3112 0.3490 0.098 Uiso 0.229(7) 1 calc GR P A 2
C2 C 0.597(6) 0.251(5) 0.235(3) 0.059(3) Uani 0.229(7) 1 d D P A 2
H2A H 0.5259 0.2683 0.1930 0.088 Uiso 0.229(7) 1 calc GR P A 2
H2B H 0.6574 0.1658 0.2463 0.088 Uiso 0.229(7) 1 calc GR P A 2
H2C H 0.6389 0.3111 0.1948 0.088 Uiso 0.229(7) 1 calc GR P A 2

loop_
_atom_site_aniso_label
_atom_site_aniso_U_11
_atom_site_aniso_U_22
_atom_site_aniso_U_33
_atom_site_aniso_U_23
_atom_site_aniso_U_13
_atom_site_aniso_U_12
Ti01 0.0238(3) 0.0161(3) 0.0215(3) -0.0048(2) -0.00327(19) -0.0051(2)
Cl02 0.0551(6) 0.0739(7) 0.0560(7) -0.0252(5) -0.0104(5) -0.0199(5)
Cl03 0.0916(9) 0.0634(7) 0.0791(9) -0.0362(6) -0.0134(7) -0.0271(7)
Cl04 0.0618(7) 0.0648(8) 0.1001(10) 0.0146(7) -0.0350(7) -0.0285(6)
O005 0.0202(10) 0.0241(10) 0.0224(11) -0.0064(8) -0.0028(8) -0.0050(8)
O006 0.0285(11) 0.0204(10) 0.0254(11) -0.0065(8) -0.0059(8) -0.0039(8)
O007 0.0292(11) 0.0212(10) 0.0270(12) -0.0054(9) -0.0002(8) -0.0074(9)
O008 0.0353(12) 0.0216(11) 0.0389(13) -0.0133(10) -0.0046(9) -0.0071(9)
C009 0.0251(15) 0.0200(14) 0.0190(15) -0.0054(11) 0.0007(11) -0.0045(11)
C00A 0.0234(15) 0.0243(15) 0.0231(16) -0.0051(12) -0.0056(11) -0.0068(12)
C00B 0.0233(15) 0.0289(16) 0.0260(17) -0.0047(13) -0.0023(12) -0.0103(12)
C00C 0.0272(16) 0.0238(15) 0.0214(16) -0.0050(12) 0.0020(11) -0.0094(12)
C00D 0.0273(16) 0.0237(15) 0.0294(17) -0.0039(12) -0.0078(12) -0.0092(13)
C00E 0.0267(16) 0.0233(15) 0.0259(16) -0.0072(12) -0.0066(12) -0.0059(12)
C00F 0.0279(16) 0.0239(15) 0.0190(15) -0.0056(12) 0.0007(11) -0.0085(12)
C00G 0.0310(17) 0.0220(15) 0.0281(17) -0.0091(13) 0.0057(12) -0.0083(13)
C00H 0.0261(16) 0.0305(16) 0.0308(18) -0.0094(13) -0.0065(13) -0.0078(13)
C00I 0.0267(15) 0.0221(15) 0.0240(16) -0.0036(12) -0.0054(12) -0.0086(12)
C00J 0.0305(16) 0.0240(15) 0.0230(16) -0.0084(12) -0.0018(12) -0.0093(12)
C00K 0.0252(15) 0.0239(15) 0.0251(16) -0.0062(12) -0.0024(12) -0.0054(12)
C00L 0.0362(18) 0.0271(16) 0.0280(18) -0.0087(13) 0.0026(13) -0.0100(14)
C00M 0.0302(17) 0.0209(15) 0.0304(18) -0.0069(13) 0.0040(13) -0.0027(13)
C00N 0.0222(16) 0.0292(17) 0.0294(18) -0.0055(13) -0.0011(12) -0.0046(13)
C00O 0.0206(15) 0.0306(17) 0.0317(18) -0.0098(13) -0.0014(12) -0.0052(12)
C00P 0.0281(18) 0.0398(19) 0.047(2) -0.0123(16) -0.0027(14) -0.0160(15)
C00Q 0.0383(19) 0.0254(16) 0.0355(19) -0.0032(14) -0.0026(14) -0.0140(14)
C00R 0.0273(17) 0.0333(18) 0.045(2) -0.0147(16) -0.0007(14) -0.0030(14)
C00S 0.0381(19) 0.043(2) 0.038(2) -0.0210(16) -0.0026(14) -0.0136(16)
C00T 0.035(2) 0.047(2) 0.051(2) -0.0187(18) -0.0131(16) -0.0105(16)
C00U 0.0336(19) 0.0263(17) 0.052(2) -0.0083(16) 0.0014(16) -0.0006(14)
C00V 0.039(2) 0.0336(19) 0.048(2) -0.0186(17) -0.0044(16) 0.0064(16)
C00W 0.050(2) 0.041(2) 0.044(2) -0.0132(17) -0.0059(16) -0.0257(17)
C00X 0.044(2) 0.042(2) 0.044(2) -0.0240(17) 0.0026(16) -0.0138(17)
C00Y 0.074(3) 0.043(2) 0.043(2) -0.0217(18) 0.027(2) -0.026(2)
C00Z 0.040(2) 0.050(2) 0.048(2) -0.0189(18) -0.0019(16) -0.0149(17)
C010 0.098(5) 0.039(5) 0.051(3) -0.032(3) 0.009(3) -0.024(4)
C011 0.057(4) 0.037(3) 0.058(3) -0.028(3) -0.021(2) -0.006(2)
C012 0.083(6) 0.048(4) 0.083(6) -0.030(4) 0.016(4) -0.041(4)
C1 0.057(4) 0.037(3) 0.058(3) -0.028(3) -0.021(2) -0.006(2)
C0 0.083(6) 0.048(4) 0.083(6) -0.030(4) 0.016(4) -0.041(4)
C2 0.098(5) 0.039(5) 0.051(3) -0.032(3) 0.009(3) -0.024(4)

loop_
_atom_type_symbol
_atom_type_description
_atom_type_scat_dispersion_real
_atom_type_scat_dispersion_imag
_atom_type_scat_source
C C 0.0181 0.0091 'International Tables Vol C Tables 4.2.6.8 and 6.1.1.4'
H H 0.0000 0.0000 'International Tables Vol C Tables 4.2.6.8 and 6.1.1.4'
Cl Cl 0.3639 0.7018 'International Tables Vol C Tables 4.2.6.8 and 6.1.1.4'
O O 0.0492 0.0322 'International Tables Vol C Tables 4.2.6.8 and 6.1.1.4'
Ti Ti 0.2191 1.8069 'International Tables Vol C Tables 4.2.6.8 and 6.1.1.4'

loop_
_geom_angle_atom_site_label_1
_geom_angle_atom_site_label_2
_geom_angle_atom_site_label_3
_geom_angle
_geom_angle_site_symmetry_1
_geom_angle_site_symmetry_3
O005 Ti01 Ti01 35.92(6) 2_666 2_666
O005 Ti01 Ti01 35.83(6) . 2_666
O005 Ti01 O005 71.75(9) 2_666 .
O006 Ti01 Ti01 122.08(7) . 2_666
O006 Ti01 O005 150.63(9) . 2_666
O006 Ti01 O005 89.44(9) . .
O007 Ti01 Ti01 122.23(8) . 2_666
O007 Ti01 O005 145.23(9) . .
O007 Ti01 O005 92.41(9) . 2_666
O007 Ti01 O006 90.73(10) . .
O008 Ti01 Ti01 108.84(8) . 2_666
O008 Ti01 O005 106.94(10) . .
O008 Ti01 O005 103.41(10) . 2_666
O008 Ti01 O006 103.59(10) . .
O008 Ti01 O007 106.79(10) . .
Ti01 O005 Ti01 108.25(9) 2_666 .
C00O O005 Ti01 124.62(18) . .
C00O O005 Ti01 127.00(18) . 2_666
C009 O006 Ti01 142.7(2) . .
C00I O007 Ti01 140.27(19) . .
C011 O008 Ti01 158.5(3) . .
C1 O008 Ti01 163.7(8) . .
O006 C009 C00C 119.6(3) . .
O006 C009 C00F 118.9(3) . .
C00F C009 C00C 121.4(3) . .
C00E C00A C00I 119.1(3) . .
C00E C00A C00J 118.5(3) . .
C00I C00A C00J 122.3(3) . .
C00D C00B C00K 123.2(3) . .
C009 C00C C00H 121.8(3) . .
C00N C00C C009 116.5(3) . .
C00N C00C C00H 121.6(3) . .
C00B C00D C00E 117.7(3) . .
C00B C00D C00Q 120.7(3) . .
C00E C00D C00Q 121.6(3) . .
C00A C00E C00D 121.9(3) . .
C009 C00F C00J 121.3(3) . .
C00G C00F C009 118.8(3) . .
C00G C00F C00J 119.8(3) . .
C00M C00G C00F 121.5(3) . .
C00C C00H C00T 112.0(3) . .
C00C C00H C00W 111.9(3) . .
C00S C00H C00C 109.3(3) . .
C00S C00H C00T 107.0(3) . .
C00S C00H C00W 109.6(3) . .
C00T C00H C00W 107.0(3) . .
O007 C00I C00A 119.7(3) . .
O007 C00I C00K 120.1(3) . .
C00A C00I C00K 120.2(3) . .
C00A C00J C00F 112.3(2) . .
C00B C00K C00I 117.4(3) . .
C00B C00K C00L 120.8(3) . .
C00I C00K C00L 121.7(3) . .
C00V C00L C00K 110.5(3) . .
C00V C00L C00X 111.1(3) . .
C00V C00L C00Y 107.2(3) . .
C00X C00L C00K 109.0(3) . .
C00Y C00L C00K 112.1(3) . .
C00Y C00L C00X 106.9(3) . .
C00G C00M C00N 118.2(3) . .
C00G C00M C00U 121.2(3) . .
C00N C00M C00U 120.6(3) . .
C00M C00N C00C 123.2(3) . .
O005 C00O C00P 110.9(3) . .
O005 C00O C00R 109.5(3) . .
C00R C00O C00P 115.3(3) . .
Cl02 C00Z Cl04 110.0(2) . .
Cl03 C00Z Cl02 112.5(2) . .
Cl03 C00Z Cl04 110.8(2) . .
O008 C011 C010 106.3(5) . .
O008 C011 C012 106.8(4) . .
C010 C011 C012 112.0(7) . .
O008 C1 C0 103.5(15) . .
O008 C1 C2 117(2) . .
C2 C1 C0 94(3) . .

loop_
_geom_bond_atom_site_label_1
_geom_bond_atom_site_label_2
_geom_bond_distance
_geom_bond_site_symmetry_2
Ti01 Ti01 3.2811(10) 2_666
Ti01 O005 2.022(2) 2_666
Ti01 O005 2.027(2) .
Ti01 O006 1.849(2) .
Ti01 O007 1.847(2) .
Ti01 O008 1.756(2) .
Cl02 C00Z 1.750(4) .
Cl03 C00Z 1.726(4) .
Cl04 C00Z 1.758(4) .
O005 Ti01 2.022(2) 2_666
O005 C00O 1.458(4) .
O006 C009 1.352(3) .
O007 C00I 1.355(4) .
O008 C011 1.438(5) .
O008 C1 1.423(17) .
C009 C00C 1.414(4) .
C009 C00F 1.405(4) .
C00A C00E 1.387(4) .
C00A C00I 1.404(4) .
C00A C00J 1.514(4) .
C00B C00D 1.382(4) .
C00B C00K 1.394(5) .
C00C C00H 1.533(4) .
C00C C00N 1.405(4) .
C00D C00E 1.390(4) .
C00D C00Q 1.507(4) .
C00F C00G 1.400(4) .
C00F C00J 1.524(4) .
C00G C00M 1.386(5) .
C00H C00S 1.528(5) .
C00H C00T 1.538(5) .
C00H C00W 1.543(5) .
C00I C00K 1.416(4) .
C00K C00L 1.546(4) .
C00L C00V 1.534(5) .
C00L C00X 1.543(5) .
C00L C00Y 1.535(5) .
C00M C00N 1.392(5) .
C00M C00U 1.514(4) .
C00O C00P 1.517(5) .
C00O C00R 1.512(4) .
C010 C011 1.518(11) .
C011 C012 1.550(8) .
C1 C0 1.540(16) .
C1 C2 1.528(17) .
